data_7159229
loop_
_publ_author_name
'Komogortsev, Andrey N.'
'Lichitskii, Boris V.'
'Milyutin, Constantine V.'
'Melekhina, Valeriya G.'

_publ_section_title
;
 Photochemical synthesis and ring-chain-ring tautomerism of
 benzo[4,5]imidazo[1,2-<i>a</i>]cyclopenta[<i>e</i>]pyridines.
;
_journal_issue 13
_journal_name_full 'Organic &amp; biomolecular chemistry'
_journal_page_first 2720
_journal_page_last 2728
_journal_paper_doi 10.1039/d3ob00273j
_journal_volume 21
_journal_year 2023
_chemical_formula_moiety 'C25 H24 N4 O2'
_chemical_formula_sum 'C25 H24 N4 O2'
_chemical_formula_weight 412.48
_space_group_crystal_system monoclinic
_space_group_IT_number 15
_space_group_name_Hall '-I 2ya'
_space_group_name_H-M_alt 'I 1 2/a 1'
_atom_sites_solution_hydrogens difmap
_atom_sites_solution_primary dual
_atom_sites_solution_secondary difmap
_audit_creation_date 2022-02-19
_audit_creation_method
;
Olex2 1.3
(compiled 2020.11.12 svn.r5f609507 for OlexSys, GUI svn.r6272)
;
_audit_update_record
;
2022-12-29 deposited with the CCDC.	2023-03-07 downloaded from the CCDC.
;
_cell_angle_alpha 90
_cell_angle_beta 106.5529(13)
_cell_angle_gamma 90
_cell_formula_units_Z 8
_cell_length_a 18.1847(2)
_cell_length_b 9.88774(11)
_cell_length_c 27.3603(4)
_cell_measurement_reflns_used 21523
_cell_measurement_temperature 99.98(10)
_cell_measurement_theta_max 79.1870
_cell_measurement_theta_min 3.3510
_cell_volume 4715.65(11)
_computing_cell_refinement 'CrysAlisPro 1.171.41.123a (Rigaku OD, 2022)'
_computing_data_collection 'CrysAlisPro 1.171.41.123a (Rigaku OD, 2022)'
_computing_data_reduction 'CrysAlisPro 1.171.41.123a (Rigaku OD, 2022)'
_computing_molecular_graphics 'Olex2 1.3 (Dolomanov et al., 2009)'
_computing_publication_material 'Olex2 1.3 (Dolomanov et al., 2009)'
_computing_structure_refinement 'XL  (Sheldrick, 2008)'
_computing_structure_solution 'SHELXT 2014/5 (Sheldrick, 2014)'
_diffrn_ambient_environment N~2~
_diffrn_ambient_temperature 99.98(10)
_diffrn_detector 'Hybrid Pixel Array Detector'
_diffrn_detector_area_resol_mean 10.0000
_diffrn_detector_type HyPix
_diffrn_measured_fraction_theta_full 0.997
_diffrn_measured_fraction_theta_max 0.976
_diffrn_measurement_details
;
List of Runs (angles in degrees, time in seconds):

  # Type    Start    End  Width  t~exp~   \w     \q     \k     \f   Frames
#--------------------------------------------------------------------------
  1  \w    -90.00 -64.80   0.40    0.26    --  -48.51-147.00 -31.00   63
  2  \w    -69.00 -43.00   0.40    0.26    --  -48.51 147.00  18.00   65
  3  \w    -74.00 -48.80   0.40    0.26    --  -48.51 125.00-147.00   63
  4  \w     46.00  71.20   0.40    0.26    --   48.51-125.00 134.00   63
  5  \w     48.80 108.00   0.40    0.26    --   48.51-147.00 -31.00  148
  6  \w    -76.00 -50.80   0.40    0.69    --  -90.00 125.00-147.00   63
  7  \w   -141.00-115.80   0.40    0.69    --  -90.00-125.00 134.00   63
  8  \w    -87.00 -61.80   0.40    0.69    --  -90.00 147.00  18.00   63
  9  \w     80.00 106.00   0.40    0.69    --  111.50 147.00  18.00   65
 10  \w     99.00 157.00   0.40    0.69    --  111.50 125.00-147.00  145
 11  \w     88.00 126.00   0.40    0.69    --  111.50-147.00 -31.00   95
 12  \w     70.00 110.00   0.40    0.69    --  111.50-125.00 134.00  100
 13  \w   -119.00 -75.80   0.40    0.26    --  -48.51-125.00-150.00  108
 14  \w   -120.00 -28.80   0.40    0.26    --  -48.51 -77.00 120.00  228
 15  \w   -120.00 -94.80   0.40    0.26    --  -48.51-125.00 -60.00   63
 16  \w    -25.00  25.00   0.40    0.26    --  -48.51  19.00-150.00  125
 17  \w    -11.20  26.00   0.40    0.26    --  -48.51  19.00 150.00   93
 18  \w    -12.00  23.20   0.40    0.26    --   48.51 -38.00-120.00   88
 19  \w    -50.00 -18.80   0.40    0.69    --  -90.00  45.00  60.00   78
 20  \w     72.00 104.00   0.40    0.69    --  111.50 -95.00 -28.97   80
 21  \w     46.00  74.00   0.40    0.69    --  111.50 -85.00-154.10   70
 22  \w     41.00  69.00   0.40    0.69    --  111.50 -95.00 -28.97   70
 23  \w    103.00 176.20   0.40    0.69    --  111.50  45.00 -30.00  183
 24  \w     42.00 106.00   0.40    0.69    --  111.50-105.00 -45.54  160
 25  \w     41.00  66.20   0.40    0.69    --  111.50 -61.00  90.00   63
 26  \w     40.00  66.00   0.40    0.69    --  111.50 -57.00 -27.00   65
 27  \w     41.00  78.20   0.40    0.69    --  111.50 -77.00 150.00   93
 28  \w     46.00 103.20   0.40    0.69    --  111.50-102.00 126.30  143
 29  \w     92.00 125.20   0.40    0.69    --  111.50-145.00 128.42   83
 30  \w     99.00 169.00   0.40    0.69    --  111.50 125.00 150.00  175
 31  \w     80.00 118.00   0.40    0.69    --  111.50-134.00-101.61   95
 32  \w     40.00  72.00   0.40    0.69    --  111.50 -77.00 -30.00   80
 33  \w     41.00  70.20   0.40    0.69    --  111.50-125.00 150.00   73
 34  \w     89.00 116.20   0.40    0.69    --  111.50 -85.00-154.10   68
 35  \w    114.00 152.00   0.40    0.69    --  111.50  77.00 150.00   95
 36  \w    104.00 140.00   0.40    0.69    --  111.50  45.00   0.00   90
 37  \w    144.00 170.00   0.40    0.69    --  111.50  45.00   0.00   65
 38  \w     40.00 106.00   0.40    0.69    --  111.50-119.00 -42.05  165
 39  \w     41.00  74.20   0.40    0.69    --  111.50-125.00-180.00   83
 40  \w     44.00  85.20   0.40    0.69    --  111.50 -77.00-150.00  103
 41  \w    143.00 169.00   0.40    0.69    --  111.50  30.00 120.00   65
 42  \w     53.00  78.20   0.40    0.69    --  111.50-145.00 128.42   63
 43  \w    103.00 130.20   0.40    0.69    --  111.50  45.00  30.00   68
 44  \w     95.00 157.00   0.40    0.69    --  111.50 125.00   0.00  155
 45  \w     41.00  70.20   0.40    0.69    --  111.50 -61.00  30.00   73
 46  \w     73.00 101.00   0.40    0.69    --  111.50 -95.00-180.00   70
 47  \w    135.00 177.00   0.40    0.69    --  111.50 125.00 120.00  105
 48  \w     47.00  76.20   0.40    0.69    --  111.50 -77.00 -60.00   73
 49  \w    116.80 178.00   0.40    0.69    --  111.50  77.00-150.00  153
 50  \w    141.00 166.20   0.40    0.69    --  111.50  15.00 150.00   63
 51  \w    130.00 156.00   0.40    0.69    --  111.50  45.00 120.00   65
 52  \w     66.00 102.00   0.40    0.69    --  111.50 -77.00  30.00   90
 53  \w     42.00  70.00   0.40    0.69    --  111.50-125.00 -60.00   70
 54  \w     70.00 111.20   0.40    0.69    --  111.50 -81.00 -93.69  103
 55  \w    122.00 162.00   0.40    0.69    --  111.50  30.00  30.00  100
 56  \w     42.00  69.20   0.40    0.69    --  111.50 -61.00   0.00   68
 57  \w     42.00  69.20   0.40    0.69    --  111.50 -61.00  60.00   68
 58  \w     79.00 105.00   0.40    0.69    --  111.50-107.00   4.97   65
;
_diffrn_measurement_device 'four-circle diffractometer'
_diffrn_measurement_device_type 'XtaLAB Synergy, Dualflex, HyPix'
_diffrn_measurement_method '\w scans'
_diffrn_orient_matrix_type 'CrysAlisPro convention (1999,Acta A55,543-557)'
_diffrn_orient_matrix_UB_11 0.0053788000
_diffrn_orient_matrix_UB_12 -0.1542623000
_diffrn_orient_matrix_UB_13 0.0081221000
_diffrn_orient_matrix_UB_21 -0.0114660000
_diffrn_orient_matrix_UB_22 0.0183202000
_diffrn_orient_matrix_UB_23 0.0532610000
_diffrn_orient_matrix_UB_31 -0.0874810000
_diffrn_orient_matrix_UB_32 -0.0119180000
_diffrn_orient_matrix_UB_33 -0.0233790000
_diffrn_radiation_monochromator mirror
_diffrn_radiation_probe x-ray
_diffrn_radiation_type 'Cu K\a'
_diffrn_radiation_wavelength 1.54184
_diffrn_reflns_av_R_equivalents 0.0370
_diffrn_reflns_av_unetI/netI 0.0222
_diffrn_reflns_Laue_measured_fraction_full 0.997
_diffrn_reflns_Laue_measured_fraction_max 0.976
_diffrn_reflns_limit_h_max 17
_diffrn_reflns_limit_h_min -23
_diffrn_reflns_limit_k_max 12
_diffrn_reflns_limit_k_min -12
_diffrn_reflns_limit_l_max 34
_diffrn_reflns_limit_l_min -34
_diffrn_reflns_number 32398
_diffrn_reflns_point_group_measured_fraction_full 0.997
_diffrn_reflns_point_group_measured_fraction_max 0.976
_diffrn_reflns_theta_full 67.684
_diffrn_reflns_theta_max 79.678
_diffrn_reflns_theta_min 3.370
_diffrn_source 'micro-focus sealed X-ray tube'
_diffrn_source_type 'PhotonJet (Cu) X-ray Source'
_exptl_absorpt_coefficient_mu 0.604
_exptl_absorpt_correction_T_max 0.948
_exptl_absorpt_correction_T_min 0.877
_exptl_absorpt_correction_type analytical
_exptl_absorpt_process_details
;
CrysAlisPro 1.171.41.123a (Rigaku Oxford Diffraction, 2022)
Analytical numeric absorption correction using a multifaceted crystal
model based on expressions derived by R.C. Clark & J.S. Reid.
(Clark, R. C. & Reid, J. S. (1995). Acta Cryst. A51, 887-897)
Empirical absorption correction using spherical harmonics,
implemented in SCALE3 ABSPACK scaling algorithm.
;
_exptl_crystal_colour colourless
_exptl_crystal_density_diffrn 1.162
_exptl_crystal_density_method 'not measured'
_exptl_crystal_description block
_exptl_crystal_F_000 1744
_exptl_crystal_size_max 0.28
_exptl_crystal_size_mid 0.18
_exptl_crystal_size_min 0.10
_refine_diff_density_max 0.498
_refine_diff_density_min -0.213
_refine_diff_density_rms 0.054
_refine_ls_extinction_coef 0.00065(6)
_refine_ls_extinction_expression Fc^*^=kFc[1+0.001xFc^2^\l^3^/sin(2\q)]^-1/4^
_refine_ls_extinction_method 'SHELXL-2018/3 (Sheldrick 2018)'
_refine_ls_goodness_of_fit_ref 1.092
_refine_ls_hydrogen_treatment refxyz
_refine_ls_matrix_type full
_refine_ls_number_parameters 376
_refine_ls_number_reflns 5013
_refine_ls_number_restraints 1
_refine_ls_restrained_S_all 1.092
_refine_ls_R_factor_all 0.0577
_refine_ls_R_factor_gt 0.0563
_refine_ls_shift/su_max 0.000
_refine_ls_shift/su_mean 0.000
_refine_ls_structure_factor_coef Fsqd
_refine_ls_weighting_details 'w=1/[\s^2^(Fo^2^)+(0.0481P)^2^+9.2106P] where P=(Fo^2^+2Fc^2^)/3'
_refine_ls_weighting_scheme calc
_refine_ls_wR_factor_gt 0.1405
_refine_ls_wR_factor_ref 0.1413
_reflns_Friedel_coverage 0.000
_reflns_number_gt 4797
_reflns_number_total 5013
_reflns_threshold_expression 'I > 2\s(I)'
_cod_data_source_file d3ob00273j2.cif
_cod_data_source_block KOKBMIMUVQHI
_cod_depositor_comments 'Adding full bibliography for 7159223--7159229.cif.'
_cod_database_code 7159229
_shelx_shelxl_version_number 2018/3
_chemical_oxdiff_formula 'C25 H24 N3 O3'
_chemical_oxdiff_usercomment KOKBMIMUVQHI
_shelx_space_group_comment
;
The symmetry employed for this shelxl refinement is uniquely defined
by the following loop, which should always be used as a source of
symmetry information in preference to the above space-group names.
They are only intended as comments.
;
_shelx_estimated_absorpt_t_max 0.942
_shelx_estimated_absorpt_t_min 0.849
_reflns_odcompleteness_completeness 96.45
_reflns_odcompleteness_iscentric 1
_reflns_odcompleteness_theta 80.50
_olex2_refinement_description
;
1. Fixed Uiso
 At 1.5 times of:
  All O(H) groups
2. Restrained distances
 O1-H1
 0.85 with sigma of 0.02
;
_olex2_submission_special_instructions 'No special instructions were received'
_oxdiff_exptl_absorpt_empirical_details
;
Empirical correction (ABSPACK) includes:
- Absorption correction using spherical harmonics
- Frame scaling
;
_oxdiff_exptl_absorpt_empirical_full_max 6.161
_oxdiff_exptl_absorpt_empirical_full_min 0.632

loop_
_space_group_symop_operation_xyz
'x, y, z'
'-x+1/2, y, -z'
'x+1/2, y+1/2, z+1/2'
'-x+1, y+1/2, -z+1/2'
'-x, -y, -z'
'x-1/2, -y, z'
'-x+1/2, -y+1/2, -z+1/2'
'x, -y+1/2, z+1/2'

loop_
_atom_site_label
_atom_site_type_symbol
_atom_site_fract_x
_atom_site_fract_y
_atom_site_fract_z
_atom_site_U_iso_or_equiv
_atom_site_adp_type
_atom_site_occupancy
_atom_site_site_symmetry_order
_atom_site_calc_flag
_atom_site_refinement_flags_posn
_atom_site_refinement_flags_adp
_atom_site_refinement_flags_occupancy
_atom_site_disorder_assembly
_atom_site_disorder_group
O1 O 0.42891(9) 0.83739(13) 0.63706(6) 0.0368(3) Uani 1 1 d D . . . .
H1 H 0.4484(15) 0.864(3) 0.6125(9) 0.055 Uiso 1 1 d D U . . .
O2 O 0.24244(7) 0.50922(13) 0.67815(5) 0.0319(3) Uani 1 1 d . . . . .
N1 N 0.50410(9) 0.70026(16) 0.80988(7) 0.0318(4) Uani 1 1 d . . . . .
N2 N 0.53633(9) 0.67009(15) 0.73735(6) 0.0289(3) Uani 1 1 d . . . . .
N3 N 0.49973(9) 0.41767(15) 0.58039(6) 0.0281(3) Uani 1 1 d . . . . .
N4 N 0.38260(9) 0.61931(16) 0.55930(6) 0.0317(4) Uani 1 1 d . . . . .
C1 C 0.44163(10) 0.69910(17) 0.64924(8) 0.0280(4) Uani 1 1 d . . . . .
C2 C 0.38137(10) 0.66040(17) 0.67819(7) 0.0269(4) Uani 1 1 d . . . . .
C3 C 0.40346(11) 0.74404(19) 0.72771(8) 0.0302(4) Uani 1 1 d . . . . .
H3A H 0.3663(13) 0.734(2) 0.7488(9) 0.033(6) Uiso 1 1 d . . . . .
H3B H 0.4010(13) 0.841(2) 0.7188(9) 0.031(6) Uiso 1 1 d . . . . .
C4 C 0.48102(10) 0.70614(18) 0.75984(8) 0.0291(4) Uani 1 1 d . . . . .
C5 C 0.52812(10) 0.67131(18) 0.68225(8) 0.0286(4) Uani 1 1 d . . . . .
C6 C 0.55009(10) 0.5306(2) 0.66489(8) 0.0304(4) Uani 1 1 d . . . . .
H6A H 0.5424(13) 0.457(3) 0.6888(9) 0.037(6) Uiso 1 1 d . . . . .
H6B H 0.6049(13) 0.527(2) 0.6646(9) 0.034(6) Uiso 1 1 d . . . . .
C7 C 0.49545(10) 0.51208(17) 0.61310(7) 0.0263(4) Uani 1 1 d . . . . .
C8 C 0.43569(10) 0.61029(18) 0.60299(7) 0.0274(4) Uani 1 1 d . . . . .
C9 C 0.58060(12) 0.7814(2) 0.67153(9) 0.0368(5) Uani 1 1 d . . . . .
H9A H 0.6370(16) 0.757(3) 0.6885(10) 0.047(7) Uiso 1 1 d . . . . .
H9B H 0.5701(13) 0.787(3) 0.6321(10) 0.040(6) Uiso 1 1 d . . . . .
H9C H 0.5685(14) 0.875(3) 0.6845(10) 0.043(7) Uiso 1 1 d . . . . .
C10 C 0.58076(11) 0.66045(18) 0.82184(8) 0.0312(4) Uani 1 1 d . . . . .
C11 C 0.63415(12) 0.6431(2) 0.86941(9) 0.0363(4) Uani 1 1 d . . . . .
H11 H 0.6188(19) 0.659(3) 0.8994(13) 0.073(10) Uiso 1 1 d . . . . .
C12 C 0.70746(12) 0.6020(2) 0.87066(9) 0.0385(5) Uani 1 1 d . . . . .
H12 H 0.7478(14) 0.592(3) 0.9050(10) 0.041(6) Uiso 1 1 d . . . . .
C13 C 0.72690(11) 0.5769(2) 0.82548(9) 0.0363(5) Uani 1 1 d . . . . .
H13 H 0.7806(13) 0.545(2) 0.8282(8) 0.033(6) Uiso 1 1 d . . . . .
C14 C 0.67511(11) 0.59455(19) 0.77779(9) 0.0332(4) Uani 1 1 d . . . . .
H14 H 0.6892(14) 0.575(3) 0.7466(10) 0.042(7) Uiso 1 1 d . . . . .
C15 C 0.60188(11) 0.63864(18) 0.77689(8) 0.0300(4) Uani 1 1 d . . . . .
C16 C 0.44299(11) 0.41876(19) 0.53536(8) 0.0296(4) Uani 1 1 d . . . . .
C17 C 0.43956(12) 0.3147(2) 0.49955(8) 0.0339(4) Uani 1 1 d . . . . .
H17 H 0.4810(14) 0.241(3) 0.5099(9) 0.042(7) Uiso 1 1 d . . . . .
C18 C 0.38182(14) 0.3124(3) 0.45479(9) 0.0427(5) Uani 1 1 d . . . . .
H18 H 0.3806(15) 0.237(3) 0.4317(10) 0.047(7) Uiso 1 1 d . . . . .
C19 C 0.32698(14) 0.4174(3) 0.44267(9) 0.0482(6) Uani 1 1 d . . . . .
H19 H 0.2864(16) 0.425(3) 0.4088(11) 0.056(8) Uiso 1 1 d . . . . .
C20 C 0.32959(13) 0.5205(3) 0.47638(9) 0.0457(5) Uani 1 1 d . . . . .
H20 H 0.2878(15) 0.590(3) 0.4683(9) 0.044(7) Uiso 1 1 d . . . . .
C21 C 0.38555(11) 0.5219(2) 0.52399(8) 0.0325(4) Uani 1 1 d . . . . .
C22 C 0.30036(11) 0.69945(19) 0.64575(8) 0.0300(4) Uani 1 1 d . . . . .
H22A H 0.2928(14) 0.659(3) 0.6120(10) 0.039(6) Uiso 1 1 d . . . . .
H22B H 0.2959(13) 0.799(3) 0.6414(9) 0.038(6) Uiso 1 1 d . . . . .
C23 C 0.23879(11) 0.6517(2) 0.66963(9) 0.0330(4) Uani 1 1 d . . . . .
H23A H 0.2427(13) 0.700(2) 0.7034(9) 0.033(6) Uiso 1 1 d . . . . .
H23B H 0.1894(13) 0.669(2) 0.6462(9) 0.032(6) Uiso 1 1 d . . . . .
C24 C 0.31519(10) 0.47035(19) 0.71136(8) 0.0303(4) Uani 1 1 d . . . . .
H24A H 0.3134(12) 0.366(2) 0.7149(8) 0.028(5) Uiso 1 1 d . . . . .
H24B H 0.3240(13) 0.514(2) 0.7468(9) 0.036(6) Uiso 1 1 d . . . . .
C25 C 0.38067(10) 0.50747(18) 0.68945(8) 0.0267(4) Uani 1 1 d . . . . .
H25A H 0.3720(12) 0.456(2) 0.6569(9) 0.028(5) Uiso 1 1 d . . . . .
H25B H 0.4292(13) 0.479(2) 0.7140(9) 0.032(6) Uiso 1 1 d . . . . .

loop_
_atom_site_aniso_label
_atom_site_aniso_U_11
_atom_site_aniso_U_22
_atom_site_aniso_U_33
_atom_site_aniso_U_23
_atom_site_aniso_U_13
_atom_site_aniso_U_12
O1 0.0439(8) 0.0165(6) 0.0554(9) 0.0020(6) 0.0229(7) 0.0012(5)
O2 0.0203(6) 0.0278(7) 0.0462(8) 0.0045(6) 0.0071(5) 0.0007(5)
N1 0.0327(8) 0.0234(7) 0.0396(9) -0.0041(7) 0.0107(7) -0.0035(6)
N2 0.0242(7) 0.0237(7) 0.0382(9) -0.0041(6) 0.0081(6) -0.0049(6)
N3 0.0258(7) 0.0197(7) 0.0396(9) -0.0013(6) 0.0108(6) -0.0009(6)
N4 0.0303(8) 0.0278(8) 0.0379(9) 0.0036(7) 0.0110(7) 0.0049(6)
C1 0.0281(9) 0.0155(8) 0.0413(10) -0.0010(7) 0.0112(8) -0.0001(6)
C2 0.0229(8) 0.0190(8) 0.0389(10) -0.0022(7) 0.0088(7) -0.0001(6)
C3 0.0284(9) 0.0215(9) 0.0423(11) -0.0036(8) 0.0128(8) 0.0003(7)
C4 0.0262(9) 0.0196(8) 0.0421(10) -0.0062(7) 0.0108(8) -0.0052(7)
C5 0.0240(9) 0.0242(9) 0.0382(10) -0.0058(7) 0.0098(7) -0.0060(7)
C6 0.0197(8) 0.0282(9) 0.0423(11) -0.0049(8) 0.0071(7) -0.0005(7)
C7 0.0235(8) 0.0181(8) 0.0380(10) -0.0014(7) 0.0099(7) -0.0031(6)
C8 0.0257(9) 0.0194(8) 0.0379(10) 0.0016(7) 0.0102(7) -0.0010(7)
C9 0.0343(11) 0.0334(11) 0.0452(12) -0.0046(9) 0.0151(9) -0.0134(8)
C10 0.0319(10) 0.0200(8) 0.0417(11) -0.0031(7) 0.0107(8) -0.0078(7)
C11 0.0401(11) 0.0270(10) 0.0403(11) -0.0008(8) 0.0092(9) -0.0068(8)
C12 0.0361(11) 0.0295(10) 0.0447(12) 0.0016(9) 0.0030(9) -0.0087(8)
C13 0.0273(10) 0.0259(9) 0.0536(13) 0.0009(9) 0.0081(9) -0.0065(7)
C14 0.0269(9) 0.0237(9) 0.0488(12) -0.0026(8) 0.0104(8) -0.0069(7)
C15 0.0275(9) 0.0198(8) 0.0416(11) -0.0026(7) 0.0080(8) -0.0073(7)
C16 0.0284(9) 0.0252(9) 0.0364(10) 0.0010(7) 0.0113(7) -0.0016(7)
C17 0.0333(10) 0.0288(9) 0.0401(11) -0.0017(8) 0.0113(8) -0.0026(8)
C18 0.0448(12) 0.0469(13) 0.0369(11) -0.0063(10) 0.0124(9) -0.0067(10)
C19 0.0388(12) 0.0675(16) 0.0340(11) -0.0027(11) 0.0032(9) 0.0016(11)
C20 0.0376(11) 0.0581(14) 0.0399(12) 0.0038(11) 0.0087(9) 0.0121(11)
C21 0.0309(10) 0.0318(10) 0.0359(10) 0.0027(8) 0.0112(8) 0.0033(8)
C22 0.0272(9) 0.0198(8) 0.0422(11) 0.0022(8) 0.0088(8) 0.0055(7)
C23 0.0264(9) 0.0283(10) 0.0437(11) 0.0037(8) 0.0087(8) 0.0055(7)
C24 0.0225(9) 0.0245(9) 0.0432(11) 0.0034(8) 0.0086(8) 0.0010(7)
C25 0.0210(8) 0.0189(8) 0.0393(10) 0.0010(7) 0.0073(7) 0.0017(6)

loop_
_atom_type_symbol
_atom_type_description
_atom_type_scat_dispersion_real
_atom_type_scat_dispersion_imag
_atom_type_scat_source
C C 0.0181 0.0091 'International Tables Vol C Tables 4.2.6.8 and 6.1.1.4'
H H 0.0000 0.0000 'International Tables Vol C Tables 4.2.6.8 and 6.1.1.4'
N N 0.0311 0.0180 'International Tables Vol C Tables 4.2.6.8 and 6.1.1.4'
O O 0.0492 0.0322 'International Tables Vol C Tables 4.2.6.8 and 6.1.1.4'

loop_
_exptl_crystal_face_index_h
_exptl_crystal_face_index_k
_exptl_crystal_face_index_l
_exptl_crystal_face_perp_dist
0 1 -1 0.0819
0 -1 1 0.0800
0 0 -1 0.0374
0 0 1 0.0579
-2 0 1 0.1266
2 0 -1 0.1479
0 -1 -2 0.0637
0 2 1 0.0943
-1 0 2 0.0943
-1 0 -2 0.0817
1 0 -2 0.1112
1 0 2 0.1129

loop_
_geom_angle_atom_site_label_1
_geom_angle_atom_site_label_2
_geom_angle_atom_site_label_3
_geom_angle
_geom_angle_site_symmetry_1
_geom_angle_site_symmetry_3
_geom_angle_publ_flag
C1 O1 H1 113.0(19) . . ?
C23 O2 C24 111.19(14) . . ?
C4 N1 C10 104.96(16) . . ?
C4 N2 C5 125.85(16) . . ?
C4 N2 C15 106.50(16) . . ?
C15 N2 C5 127.59(16) . . ?
C7 N3 C16 115.75(16) . . ?
C8 N4 C21 115.32(16) . . ?
O1 C1 C2 105.32(14) . . ?
O1 C1 C5 111.63(15) . . ?
O1 C1 C8 113.32(16) . . ?
C2 C1 C5 112.86(15) . . ?
C8 C1 C2 112.64(14) . . ?
C8 C1 C5 101.32(14) . . ?
C3 C2 C1 105.56(14) . . ?
C3 C2 C25 111.43(16) . . ?
C22 C2 C1 109.82(16) . . ?
C22 C2 C3 109.88(15) . . ?
C22 C2 C25 107.47(14) . . ?
C25 C2 C1 112.68(14) . . ?
C2 C3 H3A 113.6(13) . . ?
C2 C3 H3B 108.9(13) . . ?
H3A C3 H3B 104.1(18) . . ?
C4 C3 C2 110.60(15) . . ?
C4 C3 H3A 108.4(13) . . ?
C4 C3 H3B 111.2(13) . . ?
N1 C4 N2 113.57(17) . . ?
N1 C4 C3 126.64(18) . . ?
N2 C4 C3 119.78(18) . . ?
N2 C5 C1 112.11(15) . . ?
N2 C5 C6 110.17(16) . . ?
N2 C5 C9 108.38(15) . . ?
C6 C5 C1 106.12(14) . . ?
C9 C5 C1 109.66(16) . . ?
C9 C5 C6 110.41(16) . . ?
C5 C6 H6A 110.4(14) . . ?
C5 C6 H6B 112.1(14) . . ?
H6A C6 H6B 107.5(19) . . ?
C7 C6 C5 103.87(15) . . ?
C7 C6 H6A 110.4(14) . . ?
C7 C6 H6B 112.6(13) . . ?
N3 C7 C6 125.64(16) . . ?
N3 C7 C8 122.90(17) . . ?
C8 C7 C6 111.45(16) . . ?
N4 C8 C1 125.50(16) . . ?
N4 C8 C7 123.20(17) . . ?
C7 C8 C1 111.29(16) . . ?
C5 C9 H9A 110.3(15) . . ?
C5 C9 H9B 107.1(14) . . ?
C5 C9 H9C 111.4(14) . . ?
H9A C9 H9B 110(2) . . ?
H9A C9 H9C 110(2) . . ?
H9B C9 H9C 108(2) . . ?
N1 C10 C15 110.00(17) . . ?
C11 C10 N1 129.57(19) . . ?
C11 C10 C15 120.43(19) . . ?
C10 C11 H11 119(2) . . ?
C12 C11 C10 117.9(2) . . ?
C12 C11 H11 123(2) . . ?
C11 C12 H12 119.1(14) . . ?
C11 C12 C13 120.9(2) . . ?
C13 C12 H12 120.0(14) . . ?
C12 C13 H13 118.1(13) . . ?
C14 C13 C12 122.3(2) . . ?
C14 C13 H13 119.6(13) . . ?
C13 C14 H14 121.3(15) . . ?
C13 C14 C15 116.5(2) . . ?
C15 C14 H14 122.2(15) . . ?
N2 C15 C10 104.95(16) . . ?
C14 C15 N2 133.05(19) . . ?
C14 C15 C10 122.01(19) . . ?
N3 C16 C17 119.64(17) . . ?
N3 C16 C21 121.37(17) . . ?
C17 C16 C21 118.98(18) . . ?
C16 C17 H17 116.1(14) . . ?
C18 C17 C16 120.4(2) . . ?
C18 C17 H17 123.5(14) . . ?
C17 C18 H18 117.7(16) . . ?
C17 C18 C19 120.6(2) . . ?
C19 C18 H18 121.7(16) . . ?
C18 C19 H19 123.4(17) . . ?
C20 C19 C18 120.2(2) . . ?
C20 C19 H19 116.3(17) . . ?
C19 C20 H20 119.1(15) . . ?
C19 C20 C21 120.7(2) . . ?
C21 C20 H20 120.0(15) . . ?
N4 C21 C16 121.25(18) . . ?
N4 C21 C20 119.67(19) . . ?
C20 C21 C16 119.05(19) . . ?
C2 C22 H22A 107.2(14) . . ?
C2 C22 H22B 110.5(14) . . ?
H22A C22 H22B 108(2) . . ?
C23 C22 C2 112.03(16) . . ?
C23 C22 H22A 110.8(14) . . ?
C23 C22 H22B 108.4(14) . . ?
O2 C23 C22 111.77(15) . . ?
O2 C23 H23A 109.1(13) . . ?
O2 C23 H23B 105.9(14) . . ?
C22 C23 H23A 111.8(13) . . ?
C22 C23 H23B 108.8(14) . . ?
H23A C23 H23B 109.3(19) . . ?
O2 C24 H24A 106.2(12) . . ?
O2 C24 H24B 110.7(13) . . ?
O2 C24 C25 111.80(16) . . ?
H24A C24 H24B 109.1(18) . . ?
C25 C24 H24A 109.0(12) . . ?
C25 C24 H24B 109.9(13) . . ?
C2 C25 H25A 109.3(13) . . ?
C2 C25 H25B 111.1(14) . . ?
C24 C25 C2 111.50(15) . . ?
C24 C25 H25A 106.6(12) . . ?
C24 C25 H25B 108.1(13) . . ?
H25A C25 H25B 110.3(18) . . ?

loop_
_geom_bond_atom_site_label_1
_geom_bond_atom_site_label_2
_geom_bond_distance
_geom_bond_site_symmetry_2
_geom_bond_publ_flag
O1 H1 0.884(17) . ?
O1 C1 1.411(2) . ?
O2 C23 1.426(2) . ?
O2 C24 1.428(2) . ?
N1 C4 1.314(3) . ?
N1 C10 1.395(3) . ?
N2 C4 1.368(2) . ?
N2 C5 1.472(3) . ?
N2 C15 1.398(3) . ?
N3 C7 1.311(2) . ?
N3 C16 1.363(2) . ?
N4 C8 1.308(3) . ?
N4 C21 1.376(3) . ?
C1 C2 1.571(3) . ?
C1 C5 1.599(3) . ?
C1 C8 1.519(3) . ?
C2 C3 1.540(3) . ?
C2 C22 1.537(3) . ?
C2 C25 1.544(2) . ?
C3 H3A 1.01(2) . ?
C3 H3B 0.99(2) . ?
C3 C4 1.482(3) . ?
C5 C6 1.559(3) . ?
C5 C9 1.530(3) . ?
C6 H6A 1.01(3) . ?
C6 H6B 1.00(2) . ?
C6 C7 1.492(3) . ?
C7 C8 1.425(2) . ?
C9 H9A 1.03(3) . ?
C9 H9B 1.04(3) . ?
C9 H9C 1.04(3) . ?
C10 C11 1.395(3) . ?
C10 C15 1.406(3) . ?
C11 H11 0.95(3) . ?
C11 C12 1.385(3) . ?
C12 H12 1.02(3) . ?
C12 C13 1.401(3) . ?
C13 H13 1.01(2) . ?
C13 C14 1.386(3) . ?
C14 H14 0.98(3) . ?
C14 C15 1.395(3) . ?
C16 C17 1.410(3) . ?
C16 C21 1.429(3) . ?
C17 H17 1.03(3) . ?
C17 C18 1.367(3) . ?
C18 H18 0.97(3) . ?
C18 C19 1.412(4) . ?
C19 H19 1.01(3) . ?
C19 C20 1.366(4) . ?
C20 H20 1.00(3) . ?
C20 C21 1.406(3) . ?
C22 H22A 0.98(3) . ?
C22 H22B 0.99(3) . ?
C22 C23 1.523(3) . ?
C23 H23A 1.03(2) . ?
C23 H23B 0.96(2) . ?
C24 H24A 1.03(2) . ?
C24 H24B 1.03(2) . ?
C24 C25 1.523(3) . ?
C25 H25A 1.00(2) . ?
C25 H25B 0.99(2) . ?

loop_
_geom_torsion_atom_site_label_1
_geom_torsion_atom_site_label_2
_geom_torsion_atom_site_label_3
_geom_torsion_atom_site_label_4
_geom_torsion
_geom_torsion_site_symmetry_1
_geom_torsion_site_symmetry_2
_geom_torsion_site_symmetry_3
_geom_torsion_site_symmetry_4
_geom_torsion_publ_flag
O1 C1 C2 C3 -64.53(18) . . . . ?
O1 C1 C2 C22 53.87(19) . . . . ?
O1 C1 C2 C25 173.64(15) . . . . ?
O1 C1 C5 N2 94.86(18) . . . . ?
O1 C1 C5 C6 -144.83(16) . . . . ?
O1 C1 C5 C9 -25.6(2) . . . . ?
O1 C1 C8 N4 -43.7(2) . . . . ?
O1 C1 C8 C7 137.17(16) . . . . ?
O2 C24 C25 C2 57.2(2) . . . . ?
N1 C10 C11 C12 179.84(19) . . . . ?
N1 C10 C15 N2 1.6(2) . . . . ?
N1 C10 C15 C14 -178.31(16) . . . . ?
N2 C5 C6 C7 143.73(15) . . . . ?
N3 C7 C8 N4 -3.9(3) . . . . ?
N3 C7 C8 C1 175.21(16) . . . . ?
N3 C16 C17 C18 178.25(19) . . . . ?
N3 C16 C21 N4 -4.0(3) . . . . ?
N3 C16 C21 C20 178.20(19) . . . . ?
C1 C2 C3 C4 -62.52(19) . . . . ?
C1 C2 C22 C23 174.37(15) . . . . ?
C1 C2 C25 C24 -172.77(16) . . . . ?
C1 C5 C6 C7 22.16(19) . . . . ?
C2 C1 C5 N2 -23.5(2) . . . . ?
C2 C1 C5 C6 96.77(17) . . . . ?
C2 C1 C5 C9 -143.97(16) . . . . ?
C2 C1 C8 N4 75.7(2) . . . . ?
C2 C1 C8 C7 -103.40(17) . . . . ?
C2 C3 C4 N1 -144.17(18) . . . . ?
C2 C3 C4 N2 34.5(2) . . . . ?
C2 C22 C23 O2 -56.6(2) . . . . ?
C3 C2 C22 C23 -69.9(2) . . . . ?
C3 C2 C25 C24 68.8(2) . . . . ?
C4 N1 C10 C11 177.34(19) . . . . ?
C4 N1 C10 C15 -1.8(2) . . . . ?
C4 N2 C5 C1 -8.6(2) . . . . ?
C4 N2 C5 C6 -126.54(18) . . . . ?
C4 N2 C5 C9 112.56(19) . . . . ?
C4 N2 C15 C10 -0.75(19) . . . . ?
C4 N2 C15 C14 179.16(19) . . . . ?
C5 N2 C4 N1 -177.79(16) . . . . ?
C5 N2 C4 C3 3.4(3) . . . . ?
C5 N2 C15 C10 176.57(16) . . . . ?
C5 N2 C15 C14 -3.5(3) . . . . ?
C5 C1 C2 C3 57.49(18) . . . . ?
C5 C1 C2 C22 175.89(14) . . . . ?
C5 C1 C2 C25 -64.3(2) . . . . ?
C5 C1 C8 N4 -163.44(17) . . . . ?
C5 C1 C8 C7 17.45(19) . . . . ?
C5 C6 C7 N3 168.95(17) . . . . ?
C5 C6 C7 C8 -11.8(2) . . . . ?
C6 C7 C8 N4 176.79(17) . . . . ?
C6 C7 C8 C1 -4.1(2) . . . . ?
C7 N3 C16 C17 -175.03(17) . . . . ?
C7 N3 C16 C21 3.6(3) . . . . ?
C8 N4 C21 C16 0.3(3) . . . . ?
C8 N4 C21 C20 178.10(19) . . . . ?
C8 C1 C2 C3 171.49(15) . . . . ?
C8 C1 C2 C22 -70.11(19) . . . . ?
C8 C1 C2 C25 49.7(2) . . . . ?
C8 C1 C5 N2 -144.23(15) . . . . ?
C8 C1 C5 C6 -23.92(18) . . . . ?
C8 C1 C5 C9 95.33(17) . . . . ?
C9 C5 C6 C7 -96.60(18) . . . . ?
C10 N1 C4 N2 1.4(2) . . . . ?
C10 N1 C4 C3 -179.88(17) . . . . ?
C10 C11 C12 C13 -0.8(3) . . . . ?
C11 C10 C15 N2 -177.67(16) . . . . ?
C11 C10 C15 C14 2.4(3) . . . . ?
C11 C12 C13 C14 1.5(3) . . . . ?
C12 C13 C14 C15 -0.2(3) . . . . ?
C13 C14 C15 N2 178.35(18) . . . . ?
C13 C14 C15 C10 -1.8(3) . . . . ?
C15 N2 C4 N1 -0.4(2) . . . . ?
C15 N2 C4 C3 -179.24(16) . . . . ?
C15 N2 C5 C1 174.56(16) . . . . ?
C15 N2 C5 C6 56.6(2) . . . . ?
C15 N2 C5 C9 -64.3(2) . . . . ?
C15 C10 C11 C12 -1.0(3) . . . . ?
C16 N3 C7 C6 179.30(17) . . . . ?
C16 N3 C7 C8 0.1(3) . . . . ?
C16 C17 C18 C19 3.1(3) . . . . ?
C17 C16 C21 N4 174.60(18) . . . . ?
C17 C16 C21 C20 -3.2(3) . . . . ?
C17 C18 C19 C20 -2.2(4) . . . . ?
C18 C19 C20 C21 -1.5(4) . . . . ?
C19 C20 C21 N4 -173.7(2) . . . . ?
C19 C20 C21 C16 4.1(3) . . . . ?
C21 N4 C8 C1 -175.59(17) . . . . ?
C21 N4 C8 C7 3.4(3) . . . . ?
C21 C16 C17 C18 -0.4(3) . . . . ?
C22 C2 C3 C4 179.13(16) . . . . ?
C22 C2 C25 C24 -51.7(2) . . . . ?
C23 O2 C24 C25 -60.1(2) . . . . ?
C24 O2 C23 C22 59.6(2) . . . . ?
C25 C2 C3 C4 60.1(2) . . . . ?
C25 C2 C22 C23 51.5(2) . . . . ?

loop_
_exptl_oxdiff_crystal_face_indexfrac_h
_exptl_oxdiff_crystal_face_indexfrac_k
_exptl_oxdiff_crystal_face_indexfrac_l
_exptl_oxdiff_crystal_face_x
_exptl_oxdiff_crystal_face_y
_exptl_oxdiff_crystal_face_z
0.0005 1.0001 -0.9961 -0.1624 -0.0347 0.0113
-0.0005 -1.0001 0.9961 0.1624 0.0347 -0.0113
0.0001 0.0003 -0.9982 -0.0082 -0.0532 0.0233
-0.0001 -0.0003 0.9982 0.0082 0.0532 -0.0233
-1.9979 0.0001 0.9923 -0.0027 0.0758 0.1516
1.9979 -0.0001 -0.9923 0.0027 -0.0758 -0.1516
-0.0001 -0.9992 -1.9985 0.1379 -0.1247 0.0586
0.0007 1.9993 1.0025 -0.3003 0.0900 -0.0473
-0.9991 -0.0004 1.9935 0.0109 0.1176 0.0408
-0.9986 0.0008 -1.9993 -0.0217 -0.0950 0.1341
0.9991 0.0004 -1.9935 -0.0109 -0.1176 -0.0408
0.9986 -0.0008 1.9993 0.0217 0.0950 -0.1341
